data_7045312
loop_
_publ_author_name
'Garc\'ia-Rodr\'iguez, Ra\'ul'
'Kopf, Sara'
'Wright, Dominic S.'

_publ_section_title
;
 Modifying the donor properties of tris(pyridyl)aluminates in
 lanthanide(ii) sandwich compounds.
;
_journal_issue 7
_journal_name_full 'Dalton transactions (Cambridge, England : 2003)'
_journal_page_first 2232
_journal_page_last 2239
_journal_paper_doi 10.1039/c7dt04657j
_journal_volume 47
_journal_year 2018
_chemical_formula_moiety 'C40 H46 Al2 Eu N6, C16 H32 I2 Li2 O4'
_chemical_formula_sum 'C56 H78 Al2 Eu I2 Li2 N6 O4'
_chemical_formula_weight 1372.84
_chemical_properties_physical Air-sensitive,Moisture-sensitive
_space_group_crystal_system triclinic
_space_group_IT_number 2
_space_group_name_Hall '-P 1'
_space_group_name_H-M_alt 'P -1'
_symmetry_space_group_name_Hall '-P 1'
_symmetry_space_group_name_H-M 'P -1'
_atom_sites_solution_hydrogens geom
_audit_creation_method SHELXL-2017/1
_audit_update_record
;
2017-11-24 deposited with the CCDC.
2018-01-16 downloaded from the CCDC.
;
_cell_angle_alpha 98.9180(10)
_cell_angle_beta 102.0510(10)
_cell_angle_gamma 108.7050(10)
_cell_formula_units_Z 1
_cell_length_a 9.4740(2)
_cell_length_b 10.4528(2)
_cell_length_c 17.1753(4)
_cell_measurement_reflns_used 9311
_cell_measurement_temperature 220(2)
_cell_measurement_theta_max 27.48
_cell_measurement_theta_min 1.00
_cell_volume 1529.62(6)
_computing_cell_refinement 'HKL Scalepack (Otwinowski & Minor, 1997)'
_computing_data_collection 'COLLECT (Nonius, 1999)'
_computing_data_reduction 'HKL Denzo and Scalepack (Otwinowski & Minor, 1997)'
_computing_molecular_graphics 'Mercury (Macrae et al., 2008)'
_computing_publication_material 'SHELXL-2017/1 (Sheldrick, 2017)'
_computing_structure_refinement 'SHELXL-2017/1 (Sheldrick, 2017)'
_computing_structure_solution 'SHELXT 2014/5 (Sheldrick, 2014)'
_diffrn_ambient_temperature 220(2)
_diffrn_measured_fraction_theta_full 0.997
_diffrn_measured_fraction_theta_max 0.963
_diffrn_measurement_device_type 'Nonius KappaCCD'
_diffrn_measurement_method '\w and \f-scans'
_diffrn_radiation_type MoK\a
_diffrn_radiation_wavelength 0.71073
_diffrn_reflns_av_R_equivalents 0.0385
_diffrn_reflns_av_unetI/netI 0.0488
_diffrn_reflns_Laue_measured_fraction_full 0.997
_diffrn_reflns_Laue_measured_fraction_max 0.963
_diffrn_reflns_limit_h_max 11
_diffrn_reflns_limit_h_min -12
_diffrn_reflns_limit_k_max 13
_diffrn_reflns_limit_k_min -13
_diffrn_reflns_limit_l_max 22
_diffrn_reflns_limit_l_min -21
_diffrn_reflns_number 16615
_diffrn_reflns_point_group_measured_fraction_full 0.997
_diffrn_reflns_point_group_measured_fraction_max 0.963
_diffrn_reflns_theta_full 25.242
_diffrn_reflns_theta_max 27.509
_diffrn_reflns_theta_min 3.520
_diffrn_source 'fine-focus sealed tube'
_exptl_absorpt_coefficient_mu 2.109
_exptl_absorpt_correction_T_max 0.809
_exptl_absorpt_correction_T_min 0.743
_exptl_absorpt_correction_type multi-scan
_exptl_absorpt_process_details
;     
SORTAV (Blessing, 1995)
;
_exptl_crystal_colour red
_exptl_crystal_density_diffrn 1.490
_exptl_crystal_description block
_exptl_crystal_F_000 689
_exptl_crystal_recrystallization_method 'Re-crystallisation from solvent: THF/hexane'
_exptl_crystal_size_max 0.180
_exptl_crystal_size_mid 0.160
_exptl_crystal_size_min 0.120
_refine_diff_density_max 0.487
_refine_diff_density_min -1.065
_refine_diff_density_rms 0.099
_refine_ls_extinction_method none
_refine_ls_goodness_of_fit_ref 1.050
_refine_ls_hydrogen_treatment constr
_refine_ls_matrix_type full
_refine_ls_number_parameters 335
_refine_ls_number_reflns 6772
_refine_ls_number_restraints 0
_refine_ls_restrained_S_all 1.050
_refine_ls_R_factor_all 0.0561
_refine_ls_R_factor_gt 0.0377
_refine_ls_shift/su_max 0.001
_refine_ls_shift/su_mean 0.000
_refine_ls_structure_factor_coef Fsqd
_refine_ls_weighting_details 'w=1/[\s^2^(Fo^2^)+(0.0208P)^2^+2.2458P] where P=(Fo^2^+2Fc^2^)/3'
_refine_ls_weighting_scheme calc
_refine_ls_wR_factor_gt 0.0750
_refine_ls_wR_factor_ref 0.0828
_reflns_Friedel_coverage 0.000
_reflns_number_gt 5309
_reflns_number_total 6772
_reflns_threshold_expression 'I > 2\s(I)'
_cod_data_source_file c7dt04657j2.cif
_cod_data_source_block compound_3LiI
_cod_depositor_comments 'Adding full bibliography for 7045310--7045315.cif.'
_cod_database_code 7045312
_shelx_shelxl_version_number 2017/1
_shelx_space_group_comment
;
The symmetry employed for this shelxl refinement is uniquely defined
by the following loop, which should always be used as a source of
symmetry information in preference to the above space-group names.
They are only intended as comments.
;
_shelx_estimated_absorpt_t_min 0.703
_shelx_estimated_absorpt_t_max 0.786

loop_
_space_group_symop_operation_xyz
'x, y, z'
'-x, -y, -z'

loop_
_atom_site_label
_atom_site_type_symbol
_atom_site_fract_x
_atom_site_fract_y
_atom_site_fract_z
_atom_site_U_iso_or_equiv
_atom_site_adp_type
_atom_site_occupancy
_atom_site_site_symmetry_order
_atom_site_calc_flag
_atom_site_refinement_flags_posn
_atom_site_refinement_flags_adp
_atom_site_refinement_flags_occupancy
Eu1 Eu 0.500000 0.500000 0.500000 0.02848(8) Uani 1 2 d S . P
Al1 Al 0.34729(12) 0.66099(10) 0.35247(6) 0.0265(2) Uani 1 1 d . . .
N1 N 0.2438(4) 0.3672(3) 0.37324(19) 0.0332(7) Uani 1 1 d . . .
N2 N 0.4007(4) 0.7116(3) 0.53300(19) 0.0348(7) Uani 1 1 d . . .
N3 N 0.6555(4) 0.6292(3) 0.40285(19) 0.0332(7) Uani 1 1 d . . .
C1 C 0.2591(5) 0.7415(4) 0.2656(2) 0.0405(9) Uani 1 1 d . . .
H1A H 0.160132 0.744554 0.272645 0.049 Uiso 1 1 calc R U .
H1B H 0.329348 0.837685 0.273958 0.049 Uiso 1 1 calc R U .
C2 C 0.2313(5) 0.6643(5) 0.1768(3) 0.0550(12) Uani 1 1 d . . .
H2A H 0.172724 0.701728 0.139454 0.082 Uiso 1 1 calc R U .
H2B H 0.173513 0.566005 0.169415 0.082 Uiso 1 1 calc R U .
H2C H 0.330232 0.676301 0.165341 0.082 Uiso 1 1 calc R U .
C11 C 0.2027(4) 0.4624(4) 0.3364(2) 0.0303(8) Uani 1 1 d . . .
C12 C 0.0508(5) 0.4226(4) 0.2878(2) 0.0383(9) Uani 1 1 d . . .
H12A H 0.020849 0.487773 0.263404 0.046 Uiso 1 1 calc R U .
C13 C -0.0572(5) 0.2899(4) 0.2745(3) 0.0468(11) Uani 1 1 d . . .
H13A H -0.159071 0.264714 0.241575 0.056 Uiso 1 1 calc R U .
C14 C -0.0115(5) 0.1956(4) 0.3109(3) 0.0439(10) Uani 1 1 d . . .
H14A H -0.081359 0.104088 0.302236 0.053 Uiso 1 1 calc R U .
C15 C 0.1385(5) 0.2375(4) 0.3602(3) 0.0401(9) Uani 1 1 d . . .
C16 C 0.1904(6) 0.1366(5) 0.4006(3) 0.0579(13) Uani 1 1 d . . .
H16A H 0.287117 0.186905 0.443117 0.087 Uiso 1 1 calc R U .
H16B H 0.205842 0.070621 0.360051 0.087 Uiso 1 1 calc R U .
H16C H 0.111993 0.087210 0.424794 0.087 Uiso 1 1 calc R U .
C21 C 0.3557(4) 0.7582(4) 0.4652(2) 0.0285(8) Uani 1 1 d . . .
C22 C 0.3111(4) 0.8734(4) 0.4752(2) 0.0364(9) Uani 1 1 d . . .
H22A H 0.280198 0.906464 0.429101 0.044 Uiso 1 1 calc R U .
C23 C 0.3113(5) 0.9400(4) 0.5515(3) 0.0430(10) Uani 1 1 d . . .
H23A H 0.280560 1.017213 0.557349 0.052 Uiso 1 1 calc R U .
C24 C 0.3570(5) 0.8915(4) 0.6184(3) 0.0401(9) Uani 1 1 d . . .
H24A H 0.358400 0.935001 0.670914 0.048 Uiso 1 1 calc R U .
C25 C 0.4011(5) 0.7772(4) 0.6074(2) 0.0374(9) Uani 1 1 d . . .
C26 C 0.4479(7) 0.7199(6) 0.6797(3) 0.0634(14) Uani 1 1 d . . .
H26A H 0.535067 0.692483 0.675357 0.095 Uiso 1 1 calc R U .
H26B H 0.361359 0.639656 0.680220 0.095 Uiso 1 1 calc R U .
H26C H 0.477385 0.790772 0.729961 0.095 Uiso 1 1 calc R U .
C31 C 0.5668(4) 0.6779(3) 0.3509(2) 0.0291(8) Uani 1 1 d . . .
C32 C 0.6315(5) 0.7500(4) 0.2973(2) 0.0337(8) Uani 1 1 d . . .
H32A H 0.570407 0.781984 0.260457 0.040 Uiso 1 1 calc R U .
C33 C 0.7838(5) 0.7751(4) 0.2975(3) 0.0394(9) Uani 1 1 d . . .
H33A H 0.827180 0.825825 0.262125 0.047 Uiso 1 1 calc R U .
C34 C 0.8704(5) 0.7254(4) 0.3498(3) 0.0409(10) Uani 1 1 d . . .
H34A H 0.974114 0.740999 0.350487 0.049 Uiso 1 1 calc R U .
C35 C 0.8043(4) 0.6514(4) 0.4021(2) 0.0366(9) Uani 1 1 d . . .
C36 C 0.8964(5) 0.5928(5) 0.4579(3) 0.0546(12) Uani 1 1 d . . .
H36A H 0.827026 0.523297 0.477749 0.082 Uiso 1 1 calc R U .
H36B H 0.969145 0.666867 0.503983 0.082 Uiso 1 1 calc R U .
H36C H 0.952846 0.550258 0.428149 0.082 Uiso 1 1 calc R U .
I1 I 0.62651(3) -0.05603(3) 0.10377(2) 0.05042(10) Uani 1 1 d . . .
Li1 Li 0.5042(9) 0.1408(8) 0.0665(5) 0.0514(18) Uani 1 1 d . . .
O1S O 0.3388(4) 0.1377(4) 0.1155(2) 0.0617(9) Uani 1 1 d . . .
O2S O 0.6584(4) 0.3280(3) 0.0957(2) 0.0591(9) Uani 1 1 d . . .
C1S C 0.2451(7) 0.0078(7) 0.1267(5) 0.0873(19) Uani 1 1 d . . .
H1SA H 0.303721 -0.017817 0.171796 0.105 Uiso 1 1 calc R U .
H1SB H 0.215768 -0.065476 0.076679 0.105 Uiso 1 1 calc R U .
C2S C 0.1067(9) 0.0214(9) 0.1452(6) 0.122(3) Uani 1 1 d . . .
H2SA H 0.117937 0.037663 0.204256 0.146 Uiso 1 1 calc R U .
H2SB H 0.014780 -0.062022 0.116735 0.146 Uiso 1 1 calc R U .
C3S C 0.0961(10) 0.1470(9) 0.1135(6) 0.125(3) Uani 1 1 d . . .
H3SA H 0.016820 0.117153 0.060774 0.150 Uiso 1 1 calc R U .
H3SB H 0.068414 0.207060 0.152573 0.150 Uiso 1 1 calc R U .
C4S C 0.2450(8) 0.2204(8) 0.1042(5) 0.107(2) Uani 1 1 d . . .
H4SA H 0.294306 0.309845 0.144795 0.128 Uiso 1 1 calc R U .
H4SB H 0.233776 0.238530 0.049386 0.128 Uiso 1 1 calc R U .
C5S C 0.6554(8) 0.4567(5) 0.1348(4) 0.0824(18) Uani 1 1 d . . .
H5SA H 0.692128 0.472677 0.194491 0.099 Uiso 1 1 calc R U .
H5SB H 0.549302 0.455897 0.120748 0.099 Uiso 1 1 calc R U .
C6S C 0.7583(9) 0.5686(6) 0.1059(4) 0.090(2) Uani 1 1 d . . .
H6SA H 0.707444 0.632794 0.090652 0.108 Uiso 1 1 calc R U .
H6SB H 0.855774 0.621370 0.148648 0.108 Uiso 1 1 calc R U .
C7S C 0.7871(8) 0.4947(6) 0.0335(4) 0.0785(17) Uani 1 1 d . . .
H7SA H 0.890883 0.543547 0.028639 0.094 Uiso 1 1 calc R U .
H7SB H 0.709756 0.484630 -0.017103 0.094 Uiso 1 1 calc R U .
C8S C 0.7728(6) 0.3573(5) 0.0516(3) 0.0660(14) Uani 1 1 d . . .
H8SA H 0.740077 0.285432 0.000619 0.079 Uiso 1 1 calc R U .
H8SB H 0.872221 0.360913 0.084783 0.079 Uiso 1 1 calc R U .

loop_
_atom_site_aniso_label
_atom_site_aniso_U_11
_atom_site_aniso_U_22
_atom_site_aniso_U_33
_atom_site_aniso_U_23
_atom_site_aniso_U_13
_atom_site_aniso_U_12
Eu1 0.03178(15) 0.03017(14) 0.02708(14) 0.01090(11) 0.00781(11) 0.01435(11)
Al1 0.0281(5) 0.0257(5) 0.0260(6) 0.0081(4) 0.0062(4) 0.0101(4)
N1 0.0355(17) 0.0288(16) 0.0341(18) 0.0089(13) 0.0075(14) 0.0108(14)
N2 0.0398(18) 0.0386(17) 0.0289(17) 0.0044(14) 0.0093(14) 0.0200(15)
N3 0.0340(17) 0.0375(17) 0.0331(17) 0.0123(14) 0.0120(14) 0.0162(15)
C1 0.041(2) 0.046(2) 0.037(2) 0.0204(19) 0.0091(18) 0.0160(19)
C2 0.050(3) 0.073(3) 0.033(2) 0.020(2) 0.008(2) 0.010(2)
C11 0.0322(19) 0.0277(18) 0.032(2) 0.0075(15) 0.0115(16) 0.0101(16)
C12 0.038(2) 0.032(2) 0.043(2) 0.0101(17) 0.0055(18) 0.0141(18)
C13 0.033(2) 0.040(2) 0.056(3) 0.004(2) 0.001(2) 0.0084(19)
C14 0.038(2) 0.029(2) 0.053(3) 0.0085(19) 0.007(2) 0.0023(18)
C15 0.046(2) 0.029(2) 0.042(2) 0.0104(17) 0.0087(19) 0.0110(18)
C16 0.059(3) 0.037(2) 0.065(3) 0.018(2) 0.000(3) 0.009(2)
C21 0.0244(17) 0.0296(18) 0.0296(19) 0.0060(15) 0.0068(15) 0.0082(15)
C22 0.041(2) 0.0304(19) 0.042(2) 0.0116(17) 0.0145(18) 0.0148(17)
C23 0.050(3) 0.031(2) 0.053(3) 0.0069(19) 0.019(2) 0.0204(19)
C24 0.042(2) 0.034(2) 0.039(2) -0.0016(17) 0.0149(19) 0.0106(18)
C25 0.039(2) 0.039(2) 0.032(2) 0.0032(17) 0.0081(17) 0.0145(18)
C26 0.105(4) 0.075(3) 0.029(2) 0.014(2) 0.018(3) 0.057(3)
C31 0.034(2) 0.0265(18) 0.0265(19) 0.0048(14) 0.0082(16) 0.0114(16)
C32 0.042(2) 0.0307(19) 0.032(2) 0.0094(16) 0.0127(17) 0.0152(17)
C33 0.042(2) 0.034(2) 0.044(2) 0.0087(18) 0.023(2) 0.0090(18)
C34 0.030(2) 0.049(2) 0.046(2) 0.010(2) 0.0169(19) 0.0129(19)
C35 0.034(2) 0.042(2) 0.040(2) 0.0140(18) 0.0150(18) 0.0169(18)
C36 0.045(3) 0.077(3) 0.060(3) 0.031(3) 0.023(2) 0.034(3)
I1 0.0555(2) 0.05016(19) 0.04104(18) 0.01459(14) 0.00080(14) 0.01956(15)
Li1 0.055(5) 0.050(4) 0.047(4) 0.009(3) 0.013(4) 0.019(4)
O1S 0.066(2) 0.071(2) 0.064(2) 0.0271(18) 0.0248(18) 0.0368(19)
O2S 0.070(2) 0.0418(17) 0.061(2) 0.0016(15) 0.0265(18) 0.0136(16)
C1S 0.071(4) 0.080(4) 0.122(6) 0.040(4) 0.040(4) 0.026(3)
C2S 0.106(6) 0.137(7) 0.159(8) 0.055(6) 0.084(6) 0.052(5)
C3S 0.106(6) 0.146(7) 0.172(9) 0.056(7) 0.069(6) 0.083(6)
C4S 0.102(5) 0.129(6) 0.136(7) 0.055(5) 0.048(5) 0.082(5)
C5S 0.107(5) 0.051(3) 0.094(5) 0.005(3) 0.052(4) 0.026(3)
C6S 0.144(6) 0.054(3) 0.082(4) 0.017(3) 0.050(4) 0.036(4)
C7S 0.099(5) 0.066(4) 0.067(4) 0.017(3) 0.027(3) 0.023(3)
C8S 0.068(3) 0.059(3) 0.067(3) 0.008(3) 0.026(3) 0.017(3)

loop_
_atom_type_symbol
_atom_type_description
_atom_type_scat_dispersion_real
_atom_type_scat_dispersion_imag
_atom_type_scat_source
C C 0.0033 0.0016 'International Tables Vol C Tables 4.2.6.8 and 6.1.1.4'
H H 0.0000 0.0000 'International Tables Vol C Tables 4.2.6.8 and 6.1.1.4'
N N 0.0061 0.0033 'International Tables Vol C Tables 4.2.6.8 and 6.1.1.4'
Al Al 0.0645 0.0514 'International Tables Vol C Tables 4.2.6.8 and 6.1.1.4'
Eu Eu -0.1578 3.6682 'International Tables Vol C Tables 4.2.6.8 and 6.1.1.4'
I I -0.4742 1.8119 'International Tables Vol C Tables 4.2.6.8 and 6.1.1.4'
Li Li -0.0003 0.0001 'International Tables Vol C Tables 4.2.6.8 and 6.1.1.4'
O O 0.0106 0.0060 'International Tables Vol C Tables 4.2.6.8 and 6.1.1.4'

loop_
_geom_angle_atom_site_label_1
_geom_angle_atom_site_label_2
_geom_angle_atom_site_label_3
_geom_angle
_geom_angle_site_symmetry_1
_geom_angle_site_symmetry_3
N3 Eu1 N3 180.0 . 2_666
N3 Eu1 N1 88.49(9) . 2_666
N3 Eu1 N1 91.51(9) 2_666 2_666
N3 Eu1 N1 91.51(9) . .
N3 Eu1 N1 88.49(10) 2_666 .
N1 Eu1 N1 180.00(12) 2_666 .
N3 Eu1 N2 89.74(9) . 2_666
N3 Eu1 N2 90.26(9) 2_666 2_666
N1 Eu1 N2 89.92(9) 2_666 2_666
N1 Eu1 N2 90.08(9) . 2_666
N3 Eu1 N2 90.26(9) . .
N3 Eu1 N2 89.74(9) 2_666 .
N1 Eu1 N2 90.08(9) 2_666 .
N1 Eu1 N2 89.92(9) . .
N2 Eu1 N2 180.00(6) 2_666 .
N3 Eu1 Al1 55.39(7) . .
N3 Eu1 Al1 124.61(7) 2_666 .
N1 Eu1 Al1 124.52(7) 2_666 .
N1 Eu1 Al1 55.48(7) . .
N2 Eu1 Al1 125.48(7) 2_666 .
N2 Eu1 Al1 54.52(7) . .
N3 Eu1 Al1 124.61(7) . 2_666
N3 Eu1 Al1 55.39(7) 2_666 2_666
N1 Eu1 Al1 55.48(7) 2_666 2_666
N1 Eu1 Al1 124.52(7) . 2_666
N2 Eu1 Al1 54.52(7) 2_666 2_666
N2 Eu1 Al1 125.48(7) . 2_666
Al1 Eu1 Al1 180.0 . 2_666
C1 Al1 C21 112.06(16) . .
C1 Al1 C11 108.78(17) . .
C21 Al1 C11 104.59(15) . .
C1 Al1 C31 109.88(16) . .
C21 Al1 C31 108.13(15) . .
C11 Al1 C31 113.35(14) . .
C1 Al1 Eu1 176.93(13) . .
C21 Al1 Eu1 70.79(10) . .
C11 Al1 Eu1 68.99(11) . .
C31 Al1 Eu1 69.70(10) . .
C15 N1 C11 119.7(3) . .
C15 N1 Eu1 127.5(3) . .
C11 N1 Eu1 109.7(2) . .
C25 N2 C21 119.8(3) . .
C25 N2 Eu1 127.0(2) . .
C21 N2 Eu1 113.0(2) . .
C35 N3 C31 120.1(3) . .
C35 N3 Eu1 128.1(2) . .
C31 N3 Eu1 111.7(2) . .
C2 C1 Al1 115.9(3) . .
C2 C1 H1A 108.3 . .
Al1 C1 H1A 108.3 . .
C2 C1 H1B 108.3 . .
Al1 C1 H1B 108.3 . .
H1A C1 H1B 107.4 . .
C1 C2 H2A 109.5 . .
C1 C2 H2B 109.5 . .
H2A C2 H2B 109.5 . .
C1 C2 H2C 109.5 . .
H2A C2 H2C 109.5 . .
H2B C2 H2C 109.5 . .
N1 C11 C12 118.4(3) . .
N1 C11 Al1 123.8(3) . .
C12 C11 Al1 117.8(3) . .
C13 C12 C11 122.0(4) . .
C13 C12 H12A 119.0 . .
C11 C12 H12A 119.0 . .
C14 C13 C12 118.3(4) . .
C14 C13 H13A 120.9 . .
C12 C13 H13A 120.9 . .
C13 C14 C15 119.1(4) . .
C13 C14 H14A 120.5 . .
C15 C14 H14A 120.5 . .
N1 C15 C14 122.6(4) . .
N1 C15 C16 117.5(4) . .
C14 C15 C16 120.0(4) . .
C15 C16 H16A 109.5 . .
C15 C16 H16B 109.5 . .
H16A C16 H16B 109.5 . .
C15 C16 H16C 109.5 . .
H16A C16 H16C 109.5 . .
H16B C16 H16C 109.5 . .
N2 C21 C22 118.5(3) . .
N2 C21 Al1 121.4(2) . .
C22 C21 Al1 120.0(3) . .
C23 C22 C21 121.4(4) . .
C23 C22 H22A 119.3 . .
C21 C22 H22A 119.3 . .
C24 C23 C22 118.9(3) . .
C24 C23 H23A 120.5 . .
C22 C23 H23A 120.5 . .
C23 C24 C25 118.9(4) . .
C23 C24 H24A 120.6 . .
C25 C24 H24A 120.6 . .
N2 C25 C24 122.5(4) . .
N2 C25 C26 117.7(3) . .
C24 C25 C26 119.8(4) . .
C25 C26 H26A 109.5 . .
C25 C26 H26B 109.5 . .
H26A C26 H26B 109.5 . .
C25 C26 H26C 109.5 . .
H26A C26 H26C 109.5 . .
H26B C26 H26C 109.5 . .
N3 C31 C32 119.0(3) . .
N3 C31 Al1 123.1(3) . .
C32 C31 Al1 117.8(3) . .
C33 C32 C31 121.0(4) . .
C33 C32 H32A 119.5 . .
C31 C32 H32A 119.5 . .
C34 C33 C32 119.1(4) . .
C34 C33 H33A 120.5 . .
C32 C33 H33A 120.5 . .
C33 C34 C35 119.6(4) . .
C33 C34 H34A 120.2 . .
C35 C34 H34A 120.2 . .
N3 C35 C34 121.2(3) . .
N3 C35 C36 118.6(3) . .
C34 C35 C36 120.1(4) . .
C35 C36 H36A 109.5 . .
C35 C36 H36B 109.5 . .
H36A C36 H36B 109.5 . .
C35 C36 H36C 109.5 . .
H36A C36 H36C 109.5 . .
H36B C36 H36C 109.5 . .
Li1 I1 Li1 75.4(2) . 2_655
O1S Li1 O2S 110.0(4) . .
O1S Li1 I1 111.6(3) . .
O2S Li1 I1 113.4(3) . .
O1S Li1 I1 107.2(3) . 2_655
O2S Li1 I1 109.8(3) . 2_655
I1 Li1 I1 104.6(2) . 2_655
O1S Li1 Li1 122.8(5) . 2_655
O2S Li1 Li1 126.9(5) . 2_655
I1 Li1 Li1 52.9(2) . 2_655
I1 Li1 Li1 51.7(2) 2_655 2_655
C4S O1S C1S 108.0(5) . .
C4S O1S Li1 125.7(4) . .
C1S O1S Li1 118.2(4) . .
C5S O2S C8S 107.9(4) . .
C5S O2S Li1 130.9(4) . .
C8S O2S Li1 118.0(4) . .
O1S C1S C2S 108.9(5) . .
O1S C1S H1SA 109.9 . .
C2S C1S H1SA 109.9 . .
O1S C1S H1SB 109.9 . .
C2S C1S H1SB 109.9 . .
H1SA C1S H1SB 108.3 . .
C1S C2S C3S 103.3(6) . .
C1S C2S H2SA 111.1 . .
C3S C2S H2SA 111.1 . .
C1S C2S H2SB 111.1 . .
C3S C2S H2SB 111.1 . .
H2SA C2S H2SB 109.1 . .
C4S C3S C2S 107.0(6) . .
C4S C3S H3SA 110.3 . .
C2S C3S H3SA 110.3 . .
C4S C3S H3SB 110.3 . .
C2S C3S H3SB 110.3 . .
H3SA C3S H3SB 108.6 . .
C3S C4S O1S 108.8(6) . .
C3S C4S H4SA 109.9 . .
O1S C4S H4SA 109.9 . .
C3S C4S H4SB 109.9 . .
O1S C4S H4SB 109.9 . .
H4SA C4S H4SB 108.3 . .
O2S C5S C6S 107.7(4) . .
O2S C5S H5SA 110.2 . .
C6S C5S H5SA 110.2 . .
O2S C5S H5SB 110.2 . .
C6S C5S H5SB 110.2 . .
H5SA C5S H5SB 108.5 . .
C7S C6S C5S 104.9(5) . .
C7S C6S H6SA 110.8 . .
C5S C6S H6SA 110.8 . .
C7S C6S H6SB 110.8 . .
C5S C6S H6SB 110.8 . .
H6SA C6S H6SB 108.8 . .
C6S C7S C8S 102.8(5) . .
C6S C7S H7SA 111.2 . .
C8S C7S H7SA 111.2 . .
C6S C7S H7SB 111.2 . .
C8S C7S H7SB 111.2 . .
H7SA C7S H7SB 109.1 . .
O2S C8S C7S 106.0(4) . .
O2S C8S H8SA 110.5 . .
C7S C8S H8SA 110.5 . .
O2S C8S H8SB 110.5 . .
C7S C8S H8SB 110.5 . .
H8SA C8S H8SB 108.7 . .

loop_
_geom_bond_atom_site_label_1
_geom_bond_atom_site_label_2
_geom_bond_distance
_geom_bond_site_symmetry_2
Eu1 N3 2.689(3) .
Eu1 N3 2.689(3) 2_666
Eu1 N1 2.693(3) 2_666
Eu1 N1 2.693(3) .
Eu1 N2 2.696(3) 2_666
Eu1 N2 2.696(3) .
Eu1 Al1 3.5635(10) .
Eu1 Al1 3.5636(10) 2_666
Al1 C1 1.988(4) .
Al1 C21 2.014(4) .
Al1 C11 2.025(4) .
Al1 C31 2.036(4) .
N1 C15 1.353(5) .
N1 C11 1.373(5) .
N2 C25 1.352(5) .
N2 C21 1.370(5) .
N3 C35 1.356(5) .
N3 C31 1.365(4) .
C1 C2 1.537(6) .
C1 H1A 0.9800 .
C1 H1B 0.9800 .
C2 H2A 0.9700 .
C2 H2B 0.9700 .
C2 H2C 0.9700 .
C11 C12 1.396(5) .
C12 C13 1.385(6) .
C12 H12A 0.9400 .
C13 C14 1.378(6) .
C13 H13A 0.9400 .
C14 C15 1.383(6) .
C14 H14A 0.9400 .
C15 C16 1.500(6) .
C16 H16A 0.9700 .
C16 H16B 0.9700 .
C16 H16C 0.9700 .
C21 C22 1.398(5) .
C22 C23 1.385(5) .
C22 H22A 0.9400 .
C23 C24 1.371(6) .
C23 H23A 0.9400 .
C24 C25 1.386(5) .
C24 H24A 0.9400 .
C25 C26 1.506(6) .
C26 H26A 0.9700 .
C26 H26B 0.9700 .
C26 H26C 0.9700 .
C31 C32 1.396(5) .
C32 C33 1.380(5) .
C32 H32A 0.9400 .
C33 C34 1.364(6) .
C33 H33A 0.9400 .
C34 C35 1.391(5) .
C34 H34A 0.9400 .
C35 C36 1.494(6) .
C36 H36A 0.9700 .
C36 H36B 0.9700 .
C36 H36C 0.9700 .
I1 Li1 2.759(8) .
I1 Li1 2.803(8) 2_655
Li1 O1S 1.922(8) .
Li1 O2S 1.942(8) .
Li1 Li1 3.403(15) 2_655
O1S C4S 1.431(6) .
O1S C1S 1.431(6) .
O2S C5S 1.420(5) .
O2S C8S 1.430(6) .
C1S C2S 1.456(8) .
C1S H1SA 0.9800 .
C1S H1SB 0.9800 .
C2S C3S 1.521(10) .
C2S H2SA 0.9800 .
C2S H2SB 0.9800 .
C3S C4S 1.429(10) .
C3S H3SA 0.9800 .
C3S H3SB 0.9800 .
C4S H4SA 0.9800 .
C4S H4SB 0.9800 .
C5S C6S 1.489(8) .
C5S H5SA 0.9800 .
C5S H5SB 0.9800 .
C6S C7S 1.481(7) .
C6S H6SA 0.9800 .
C6S H6SB 0.9800 .
C7S C8S 1.486(7) .
C7S H7SA 0.9800 .
C7S H7SB 0.9800 .
C8S H8SA 0.9800 .
C8S H8SB 0.9800 .

loop_
_geom_torsion_atom_site_label_1
_geom_torsion_atom_site_label_2
_geom_torsion_atom_site_label_3
_geom_torsion_atom_site_label_4
_geom_torsion
C15 N1 C11 C12 1.5(5)
Eu1 N1 C11 C12 -159.9(3)
C15 N1 C11 Al1 178.7(3)
Eu1 N1 C11 Al1 17.2(3)
N1 C11 C12 C13 -1.5(6)
Al1 C11 C12 C13 -178.8(3)
C11 C12 C13 C14 0.1(6)
C12 C13 C14 C15 1.3(6)
C11 N1 C15 C14 -0.2(6)
Eu1 N1 C15 C14 157.6(3)
C11 N1 C15 C16 178.8(4)
Eu1 N1 C15 C16 -23.4(5)
C13 C14 C15 N1 -1.3(6)
C13 C14 C15 C16 179.8(4)
C25 N2 C21 C22 -0.1(5)
Eu1 N2 C21 C22 -176.0(3)
C25 N2 C21 Al1 -178.3(3)
Eu1 N2 C21 Al1 5.8(3)
N2 C21 C22 C23 -0.1(6)
Al1 C21 C22 C23 178.1(3)
C21 C22 C23 C24 0.2(6)
C22 C23 C24 C25 -0.2(6)
C21 N2 C25 C24 0.2(6)
Eu1 N2 C25 C24 175.5(3)
C21 N2 C25 C26 178.6(4)
Eu1 N2 C25 C26 -6.0(5)
C23 C24 C25 N2 0.0(6)
C23 C24 C25 C26 -178.5(4)
C35 N3 C31 C32 0.2(5)
Eu1 N3 C31 C32 178.8(2)
C35 N3 C31 Al1 -175.9(3)
Eu1 N3 C31 Al1 2.7(3)
N3 C31 C32 C33 -1.5(5)
Al1 C31 C32 C33 174.8(3)
C31 C32 C33 C34 1.6(6)
C32 C33 C34 C35 -0.4(6)
C31 N3 C35 C34 0.9(5)
Eu1 N3 C35 C34 -177.4(3)
C31 N3 C35 C36 -178.1(4)
Eu1 N3 C35 C36 3.5(5)
C33 C34 C35 N3 -0.8(6)
C33 C34 C35 C36 178.2(4)
C4S O1S C1S C2S -15.6(8)
Li1 O1S C1S C2S -166.2(6)
O1S C1S C2S C3S 20.2(9)
C1S C2S C3S C4S -17.7(10)
C2S C3S C4S O1S 8.9(10)
C1S O1S C4S C3S 3.8(8)
Li1 O1S C4S C3S 151.5(6)
C8S O2S C5S C6S 6.7(7)
Li1 O2S C5S C6S -151.9(5)
O2S C5S C6S C7S 14.1(8)
C5S C6S C7S C8S -28.3(7)
C5S O2S C8S C7S -25.1(6)
Li1 O2S C8S C7S 136.8(5)
C6S C7S C8S O2S 33.1(6)
